data_2220375
loop_
_publ_author_name
'Brito, Iv\'an'
'Szil\'agyi, L\'aszlo'
'L\'opez-Rodr\'iguez, Mat\'ias'

_publ_section_title
;
 2,3,4,6-Tetra-<i>O</i>-acetyl-\b-<small>D</small>-galactopyranosyl
 2,3,4,6-tetra-<i>O</i>-acetyl-\b-<small>D</small>-glucopyranosyl
 disulfide tetrahydrofuran solvate
;
_journal_coeditor_code TK2332
_journal_issue 12
_journal_name_full 'Acta Crystallographica Section E'
_journal_page_first o2472
_journal_page_last o2473
_journal_paper_doi 10.1107/S1600536808039494
_journal_volume 64
_journal_year 2008
_chemical_formula_iupac 'C28 H38 O18 S2, C4 H8 O'
_chemical_formula_moiety 'C28 H38 O18 S2, C4 H8 O'
_chemical_formula_sum 'C32 H46 O19 S2'
_chemical_formula_weight 798.81
_chemical_name_systematic
;
2,3,4,6-Tetra-<i>O</i>-acetyl-\b-D-galactopyranosyl
2,3,4,6-tetra-<i>O</i>-acetyl-\b-D-glucopyranosyl disulfide
tetrahydrofuran solvate
;
_space_group_IT_number 4
_symmetry_cell_setting monoclinic
_symmetry_space_group_name_Hall 'P 2yb'
_symmetry_space_group_name_H-M 'P 1 21 1'
_atom_sites_solution_hydrogens geom
_atom_sites_solution_primary direct
_atom_sites_solution_secondary difmap
_audit_creation_method 'WinGX routine CIF_UPDATE'
_cell_angle_alpha 90
_cell_angle_beta 113.573(2)
_cell_angle_gamma 90
_cell_formula_units_Z 2
_cell_length_a 14.6499(14)
_cell_length_b 10.0096(10)
_cell_length_c 15.4029(15)
_cell_measurement_reflns_used 4312
_cell_measurement_temperature 298(2)
_cell_measurement_theta_max 25.0
_cell_measurement_theta_min 2.4
_cell_volume 2070.2(4)
_computing_cell_refinement 'DENZO-SMN (Otwinowski & Minor, 1997)'
_computing_data_collection 'COLLECT (Nonius, 2000)'
_computing_data_reduction 'DENZO-SMN(Otwinowski & Minor, 1997)'
_computing_molecular_graphics 'ORTEP-3 for Windows (Farrugia, 1997) and PLATON (Spek, 2003)'
_computing_publication_material 'WinGX (Farrugia, 1999)'
_computing_structure_refinement 'SHELXL97 (Sheldrick, 2008)'
_computing_structure_solution 'SIR97 (Altomare <i>et al.</i>,  1999)'
_diffrn_ambient_temperature 298(2)
_diffrn_measured_fraction_theta_full 0.999
_diffrn_measured_fraction_theta_max 0.999
_diffrn_measurement_device_type 'Nonius KappaCCD area-detector'
_diffrn_measurement_method '\f scans, and \w scans with \k  offsets'
_diffrn_radiation_monochromator graphite
_diffrn_radiation_source 'fine-focus sealed tube'
_diffrn_radiation_type MoK\a
_diffrn_radiation_wavelength 0.71073
_diffrn_reflns_av_R_equivalents 0.046
_diffrn_reflns_limit_h_max 16
_diffrn_reflns_limit_h_min -17
_diffrn_reflns_limit_k_max 11
_diffrn_reflns_limit_k_min -12
_diffrn_reflns_limit_l_max 18
_diffrn_reflns_limit_l_min -18
_diffrn_reflns_number 13257
_diffrn_reflns_theta_full 25.2
_diffrn_reflns_theta_max 25.2
_diffrn_reflns_theta_min 2.48
_exptl_absorpt_coefficient_mu 0.201
_exptl_absorpt_correction_T_max 0.960
_exptl_absorpt_correction_T_min 0.920
_exptl_absorpt_correction_type multi-scan
_exptl_absorpt_process_details '(SORTAV; Blessing, 1995)'
_exptl_crystal_colour yellow
_exptl_crystal_density_diffrn 1.281
_exptl_crystal_density_method 'not measured'
_exptl_crystal_description prism
_exptl_crystal_F_000 844
_exptl_crystal_size_max 0.40
_exptl_crystal_size_mid 0.30
_exptl_crystal_size_min 0.20
_refine_diff_density_max 0.34
_refine_diff_density_min -0.19
_refine_ls_abs_structure_details 'Flack, (1983), 3438 Friedel pairs'
_refine_ls_abs_structure_Flack 0.02(9)
_refine_ls_extinction_method none
_refine_ls_goodness_of_fit_ref 0.85
_refine_ls_hydrogen_treatment constr
_refine_ls_matrix_type full
_refine_ls_number_parameters 497
_refine_ls_number_reflns 7410
_refine_ls_number_restraints 45
_refine_ls_restrained_S_all 0.86
_refine_ls_R_factor_all 0.078
_refine_ls_R_factor_gt 0.054
_refine_ls_shift/su_max 0.042
_refine_ls_shift/su_mean 0.003
_refine_ls_structure_factor_coef Fsqd
_refine_ls_weighting_details 'calc w=1/[\s^2^(Fo^2^)+(0.0875P)^2^] where P=(Fo^2^+2Fc^2^)/3'
_refine_ls_weighting_scheme calc
_refine_ls_wR_factor_ref 0.151
_reflns_number_gt 4763
_reflns_number_total 7410
_reflns_threshold_expression I>2\s(I)
_cod_data_source_file tk2332.cif
_cod_data_source_block I
_cod_depositor_comments
;
The following automatic conversions were performed:
'_geom_torsion_publ_flag' value 'Y' changed to 'y' according to
'/home/saulius/struct/CIF-dictionaries/cif_core.dic' dictionary named
'cif_core.dic' version 2.4.1 from 2010-06-29.

Automatic conversion script
Id: cif_fix_enum 1527 2010-12-29 10:47:43Z saulius 

The following automatic conversions were performed:

'_geom_torsion_publ_flag' value 'Y' changed to 'y' according to
/home/saulius/struct/CIF-dictionaries/cif_core.dic dictionary named
'cif_core.dic' version 2.4.1 from 2010-06-29.

Automatic conversion script
Id: cif_fix_values 1715 2011-07-08 13:25:40Z adriana 
;
_cod_original_sg_symbol_H-M 'P 21'
_cod_database_code 2220375
_cod_database_fobs_code 2220375

loop_
_symmetry_equiv_pos_as_xyz
'x, y, z'
'-x, y+1/2, -z'

loop_
_atom_site_type_symbol
_atom_site_label
_atom_site_fract_x
_atom_site_fract_y
_atom_site_fract_z
_atom_site_U_iso_or_equiv
_atom_site_adp_type
_atom_site_calc_flag
_atom_site_refinement_flags
_atom_site_occupancy
_atom_site_disorder_assembly
_atom_site_disorder_group
S S1 0.94859(8) 0.98543(12) 0.93468(8) 0.0609(3) Uani d . 1 . .
O O1 0.8235(2) 1.1214(3) 0.98368(19) 0.0587(7) Uani d . 1 . .
O O2 0.5745(2) 1.1063(3) 0.7358(2) 0.0692(8) Uani d . 1 . .
O O3 0.5648(4) 1.2681(6) 0.6357(3) 0.146(2) Uani d . 1 . .
O O4 0.7645(2) 1.0285(3) 0.7398(2) 0.0644(8) Uani d . 1 . .
O O5 0.6752(4) 0.8414(4) 0.7054(3) 0.1135(14) Uani d . 1 . .
O O6 0.8497(3) 1.2956(4) 1.1307(2) 0.0822(9) Uani d . 1 . .
O O7 0.8713(4) 1.0964(5) 1.2001(3) 0.1132(14) Uani d . 1 . .
O O8 0.5850(2) 1.2941(3) 0.8764(2) 0.0684(8) Uani d . 1 . .
O O9 0.5145(3) 1.1965(4) 0.9648(3) 0.1042(13) Uani d . 1 . .
C C1 0.8424(3) 1.0964(4) 0.9008(3) 0.0546(10) Uani d . 1 . .
H H1 0.8612 1.1814 0.8809 0.066 Uiso calc R 1 . .
C C2 0.7471(3) 1.0494(4) 0.8225(3) 0.0548(10) Uani d . 1 . .
H H2 0.7253 0.9658 0.8412 0.066 Uiso calc R 1 . .
C C3 0.6682(3) 1.1554(4) 0.8047(3) 0.0580(11) Uani d . 1 . .
H H3 0.6874 1.2365 0.7806 0.07 Uiso calc R 1 . .
C C4 0.6549(3) 1.1872(5) 0.8953(3) 0.0624(11) Uani d . 1 . .
H H4 0.6301 1.1083 0.9166 0.075 Uiso calc R 1 . .
C C5 0.7552(3) 1.2286(4) 0.9704(3) 0.0601(11) Uani d . 1 . .
H H5 0.7793 1.3079 0.9487 0.072 Uiso calc R 1 . .
C C6 0.5307(4) 1.1702(7) 0.6531(4) 0.0865(16) Uani d . 1 . .
C C7 0.4395(5) 1.1036(8) 0.5895(4) 0.116(2) Uani d . 1 . .
H H7A 0.3886 1.1144 0.6135 0.174 Uiso calc R 1 . .
H H7B 0.4524 1.0102 0.5859 0.174 Uiso calc R 1 . .
H H7C 0.4175 1.1426 0.5275 0.174 Uiso calc R 1 . .
C C8 0.7260(4) 0.9197(6) 0.6875(4) 0.0773(14) Uani d . 1 . .
C C9 0.7533(5) 0.9114(8) 0.6047(4) 0.116(2) Uani d . 1 . .
H H9A 0.7772 0.8231 0.6009 0.175 Uiso calc R 1 . .
H H9B 0.8046 0.9754 0.6117 0.175 Uiso calc R 1 . .
H H9C 0.6959 0.9302 0.5478 0.175 Uiso calc R 1 . .
C C10 0.7520(4) 1.2569(6) 1.0644(3) 0.0802(15) Uani d . 1 . .
H H10A 0.7049 1.3282 1.058 0.096 Uiso calc R 1 . .
H H10B 0.7302 1.1779 1.0873 0.096 Uiso calc R 1 . .
C C11 0.9038(5) 1.2052(7) 1.1941(4) 0.0896(17) Uani d . 1 . .
C C12 1.0060(5) 1.2548(8) 1.2510(4) 0.122(2) Uani d . 1 . .
H H12A 1.0442 1.1855 1.2929 0.183 Uiso calc R 1 . .
H H12B 1.0025 1.3309 1.2875 0.183 Uiso calc R 1 . .
H H12C 1.0374 1.2801 1.2094 0.183 Uiso calc R 1 . .
C C13 0.5199(3) 1.2900(6) 0.9193(3) 0.0704(12) Uani d . 1 . .
C C14 0.4608(4) 1.4138(5) 0.9033(4) 0.0890(16) Uani d . 1 . .
H H14A 0.4028 1.3978 0.9161 0.133 Uiso calc R 1 . .
H H14B 0.4408 1.4417 0.8386 0.133 Uiso calc R 1 . .
H H14C 0.5005 1.4826 0.9447 0.133 Uiso calc R 1 . .
S S2 0.89370(8) 0.80485(11) 0.95029(7) 0.0611(3) Uani d . 1 . .
O O21 0.98609(19) 0.7760(3) 1.13641(18) 0.0584(7) Uani d . 1 . .
O O22 0.7552(2) 0.5961(3) 1.1697(2) 0.0684(8) Uani d . 1 . .
O O23 0.6851(3) 0.7007(4) 1.2553(3) 0.0950(11) Uani d . 1 . .
O O24 0.7182(2) 0.7573(3) 1.0062(2) 0.0678(8) Uani d . 1 . .
O O25 0.6962(4) 0.5714(5) 0.9230(3) 0.1235(16) Uani d . 1 . .
O O26 1.1652(2) 0.8389(4) 1.2729(2) 0.0751(9) Uani d . 1 . .
O O27 1.1690(4) 0.9965(5) 1.3749(4) 0.1336(17) Uani d . 1 . .
O O28 0.9183(2) 0.7190(4) 1.3348(2) 0.0803(9) Uani d . 1 A .
O O29A 0.988(5) 0.519(4) 1.3922(18) 0.103(15) Uani d P 0.31(7) A 1
O O29B 0.921(4) 0.5063(16) 1.3697(18) 0.155(9) Uani d P 0.69(7) A 2
C C21 0.8909(3) 0.8131(4) 1.0674(3) 0.0531(9) Uani d . 1 . .
H H21 0.8739 0.9037 1.0799 0.064 Uiso calc R 1 . .
C C22 0.8144(3) 0.7149(4) 1.0712(3) 0.0576(10) Uani d . 1 . .
H H22 0.8288 0.626 1.0531 0.069 Uiso calc R 1 . .
C C23 0.8154(3) 0.7094(5) 1.1694(3) 0.0601(11) Uani d . 1 . .
H H23 0.7853 0.791 1.1815 0.072 Uiso calc R 1 . .
C C24 0.9198(3) 0.6941(4) 1.2442(3) 0.0593(11) Uani d . 1 . .
H H24 0.943 0.6028 1.2424 0.071 Uiso calc R 1 . .
C C25 0.9914(3) 0.7911(5) 1.2309(3) 0.0593(10) Uani d . 1 . .
H H25 0.974 0.8827 1.2407 0.071 Uiso calc R 1 . .
C C26 0.6918(4) 0.6043(5) 1.2123(4) 0.0740(13) Uani d . 1 . .
C C27 0.6347(5) 0.4806(6) 1.2017(5) 0.1028(18) Uani d . 1 . .
H H27A 0.584 0.494 1.2256 0.154 Uiso calc R 1 . .
H H27B 0.6785 0.4103 1.2367 0.154 Uiso calc R 1 . .
H H27C 0.6042 0.4566 1.136 0.154 Uiso calc R 1 . .
C C28 0.6681(4) 0.6785(6) 0.9334(4) 0.0798(14) Uani d . 1 . .
C C29 0.5757(4) 0.7449(7) 0.8683(4) 0.105(2) Uani d . 1 . .
H H29A 0.5918 0.8306 0.8502 0.157 Uiso calc R 1 . .
H H29B 0.5313 0.7564 0.8997 0.157 Uiso calc R 1 . .
H H29C 0.5441 0.6907 0.8129 0.157 Uiso calc R 1 . .
C C210 1.0967(3) 0.7613(5) 1.2966(3) 0.0708(13) Uani d . 1 . .
H H21A 1.1056 0.7808 1.3612 0.085 Uiso calc R 1 . .
H H21B 1.1102 0.6671 1.2928 0.085 Uiso calc R 1 . .
C C211 1.1968(4) 0.9552(5) 1.3177(4) 0.0830(15) Uani d . 1 . .
C C212 1.2625(6) 1.0235(7) 1.2826(6) 0.128(2) Uani d . 1 . .
H H21C 1.2737 1.1132 1.3067 0.191 Uiso calc R 1 . .
H H21D 1.2324 1.0257 1.2146 0.191 Uiso calc R 1 . .
H H21E 1.3249 0.9769 1.3032 0.191 Uiso calc R 1 . .
C C213 0.9328(8) 0.6160(10) 1.3954(5) 0.115(3) Uani d . 1 . .
C C214 0.9212(7) 0.6644(11) 1.4834(5) 0.174(4) Uani d . 1 A .
H H21F 0.9701 0.6219 1.5381 0.261 Uiso calc R 1 . .
H H21G 0.8557 0.6426 1.4792 0.261 Uiso calc R 1 . .
H H21H 0.9304 0.7595 1.4888 0.261 Uiso calc R 1 . .
O O31 0.7418(11) 0.0601(14) 0.3640(9) 0.306(5) Uani d DU 1 . .
C C31 0.6827(15) 0.2535(13) 0.4405(8) 0.301(9) Uani d DU 1 . .
H H31A 0.6559 0.3386 0.4113 0.361 Uiso calc R 1 . .
H H31B 0.71 0.265 0.5087 0.361 Uiso calc R 1 . .
C C32 0.7705(12) 0.2047(18) 0.4071(10) 0.291(7) Uani d DU 1 . .
H H32A 0.7751 0.2654 0.3599 0.349 Uiso calc R 1 . .
H H32B 0.8343 0.203 0.4608 0.349 Uiso calc R 1 . .
C C33 0.6337(11) 0.0251(15) 0.3603(6) 0.235(5) Uani d DU 1 . .
H H33A 0.5878 0.0138 0.2947 0.282 Uiso calc R 1 . .
H H33B 0.637 -0.059 0.3927 0.282 Uiso calc R 1 . .
C C34 0.5917(12) 0.1382(19) 0.4080(8) 0.281(6) Uani d DU 1 . .
H H34A 0.5818 0.1036 0.4624 0.337 Uiso calc R 1 . .
H H34B 0.5293 0.1746 0.363 0.337 Uiso calc R 1 . .

loop_
_atom_site_aniso_label
_atom_site_aniso_U_11
_atom_site_aniso_U_22
_atom_site_aniso_U_33
_atom_site_aniso_U_12
_atom_site_aniso_U_13
_atom_site_aniso_U_23
S1 0.0625(6) 0.0635(6) 0.0677(7) 0.0038(6) 0.0377(5) 0.0038(6)
O1 0.0704(18) 0.0570(17) 0.0581(17) 0.0048(13) 0.0358(15) 0.0102(15)
O2 0.0641(19) 0.0688(19) 0.071(2) -0.0002(16) 0.0228(16) -0.0020(16)
O3 0.132(4) 0.165(5) 0.098(3) 0.056(3) 0.001(3) -0.036(4)
O4 0.081(2) 0.0657(19) 0.0530(17) -0.0031(15) 0.0335(15) -0.0036(16)
O5 0.157(4) 0.073(3) 0.121(3) -0.025(2) 0.066(3) -0.029(3)
O6 0.110(3) 0.070(2) 0.0621(19) 0.0011(18) 0.0296(19) 0.023(2)
O7 0.144(4) 0.103(3) 0.106(3) 0.029(3) 0.064(3) 0.023(3)
O8 0.0714(19) 0.0543(17) 0.089(2) 0.0138(16) 0.0425(17) 0.0106(16)
O9 0.117(3) 0.098(3) 0.135(3) 0.041(3) 0.090(3) 0.031(2)
C1 0.063(3) 0.051(2) 0.059(2) 0.004(2) 0.033(2) 0.000(2)
C2 0.061(3) 0.053(2) 0.055(2) 0.0059(19) 0.028(2) -0.002(2)
C3 0.056(3) 0.054(2) 0.062(3) 0.002(2) 0.021(2) -0.002(2)
C4 0.063(3) 0.058(3) 0.073(3) 0.011(2) 0.034(2) 0.007(2)
C5 0.075(3) 0.048(2) 0.066(3) 0.004(2) 0.037(2) 0.008(2)
C6 0.088(4) 0.098(4) 0.071(4) 0.003(3) 0.030(3) 0.001(3)
C7 0.092(4) 0.161(6) 0.077(4) -0.009(4) 0.016(3) -0.015(4)
C8 0.090(4) 0.069(3) 0.067(3) -0.005(3) 0.025(3) 0.003(3)
C9 0.137(6) 0.140(6) 0.069(4) -0.033(4) 0.039(4) 0.000(5)
C10 0.087(4) 0.087(4) 0.071(3) 0.001(3) 0.036(3) 0.020(3)
C11 0.125(5) 0.082(4) 0.076(4) 0.014(3) 0.054(4) 0.030(4)
C12 0.116(5) 0.149(7) 0.079(4) 0.012(4) 0.017(4) 0.024(5)
C13 0.069(3) 0.075(3) 0.074(3) 0.000(3) 0.036(2) 0.006(3)
C14 0.084(4) 0.081(4) 0.108(4) -0.003(3) 0.046(3) 0.013(3)
S2 0.0789(7) 0.0549(6) 0.0570(6) 0.0025(5) 0.0350(5) 0.0060(6)
O21 0.0597(17) 0.0695(19) 0.0547(16) 0.0044(13) 0.0320(14) 0.0082(14)
O22 0.080(2) 0.0643(18) 0.080(2) -0.0035(16) 0.0514(18) -0.0061(17)
O23 0.105(3) 0.095(3) 0.118(3) -0.019(2) 0.079(2) -0.014(2)
O24 0.0570(18) 0.079(2) 0.0675(18) -0.0007(16) 0.0246(16) 0.0021(16)
O25 0.129(4) 0.086(3) 0.124(4) -0.026(3) 0.017(3) -0.016(3)
O26 0.070(2) 0.091(3) 0.0701(19) -0.0123(18) 0.0342(16) -0.0047(18)
O27 0.186(5) 0.107(3) 0.133(4) -0.030(3) 0.090(4) 0.005(4)
O28 0.095(2) 0.097(2) 0.0640(19) 0.0000(19) 0.0475(18) 0.002(2)
O29A 0.14(3) 0.077(17) 0.066(10) 0.025(8) 0.016(13) 0.010(13)
O29B 0.23(3) 0.128(9) 0.093(8) 0.030(6) 0.052(14) -0.045(10)
C21 0.056(2) 0.054(2) 0.052(2) 0.005(2) 0.0246(19) 0.012(2)
C22 0.064(3) 0.055(2) 0.060(2) 0.005(2) 0.031(2) 0.009(2)
C23 0.067(3) 0.058(3) 0.068(3) 0.005(2) 0.041(2) 0.010(2)
C24 0.078(3) 0.061(3) 0.051(2) 0.006(2) 0.038(2) 0.011(2)
C25 0.062(3) 0.069(3) 0.054(2) 0.002(2) 0.031(2) 0.006(2)
C26 0.081(3) 0.070(3) 0.092(3) -0.006(3) 0.055(3) -0.001(3)
C27 0.124(5) 0.090(4) 0.130(5) -0.011(4) 0.088(4) -0.024(4)
C28 0.074(4) 0.075(4) 0.087(4) 0.000(3) 0.028(3) -0.024(3)
C29 0.073(3) 0.137(5) 0.086(4) 0.028(4) 0.013(3) -0.014(4)
C210 0.067(3) 0.091(4) 0.062(3) 0.005(2) 0.034(2) 0.007(3)
C211 0.094(4) 0.072(4) 0.082(4) -0.001(3) 0.035(3) 0.016(3)
C212 0.145(6) 0.086(4) 0.176(7) -0.019(4) 0.089(6) -0.021(4)
C213 0.156(8) 0.133(7) 0.066(4) 0.007(5) 0.055(4) -0.037(7)
C214 0.240(10) 0.230(11) 0.092(5) -0.013(6) 0.109(6) -0.051(8)
O31 0.397(14) 0.285(12) 0.252(10) 0.024(9) 0.148(11) 0.016(11)
C31 0.48(2) 0.171(9) 0.103(7) 0.016(6) -0.034(11) 0.121(11)
C32 0.372(14) 0.227(12) 0.150(11) 0.082(9) -0.024(10) 0.003(12)
C33 0.352(13) 0.214(10) 0.069(5) 0.032(5) 0.011(7) 0.003(10)
C34 0.376(13) 0.332(17) 0.094(7) 0.074(8) 0.050(9) 0.126(12)

loop_
_atom_type_symbol
_atom_type_description
_atom_type_scat_dispersion_real
_atom_type_scat_dispersion_imag
_atom_type_scat_source
C C 0.0033 0.0016 'International Tables Vol C Tables 4.2.6.8 and 6.1.1.4'
H H 0 0 'International Tables Vol C Tables 4.2.6.8 and 6.1.1.4'
O O 0.0106 0.006 'International Tables Vol C Tables 4.2.6.8 and 6.1.1.4'
S S 0.1246 0.1234 'International Tables Vol C Tables 4.2.6.8 and 6.1.1.4'

loop_
_geom_angle_atom_site_label_1
_geom_angle_atom_site_label_2
_geom_angle_atom_site_label_3
_geom_angle
_geom_angle_publ_flag
C1 S1 S2 104.17(14) y
C5 O1 C1 112.2(3) ?
C6 O2 C3 119.4(4) ?
C8 O4 C2 118.8(4) ?
C11 O6 C10 117.9(5) ?
C13 O8 C4 117.6(3) ?
O1 C1 C2 108.7(3) ?
O1 C1 S1 107.5(3) y
C2 C1 S1 116.9(3) ?
O1 C1 H1 107.8 ?
C2 C1 H1 107.8 ?
S1 C1 H1 107.8 ?
O4 C2 C1 109.0(3) ?
O4 C2 C3 110.0(3) ?
C1 C2 C3 108.8(3) ?
O4 C2 H2 109.7 ?
C1 C2 H2 109.7 ?
C3 C2 H2 109.7 ?
O2 C3 C2 109.1(3) ?
O2 C3 C4 108.3(3) ?
C2 C3 C4 110.6(3) ?
O2 C3 H3 109.6 ?
C2 C3 H3 109.6 ?
C4 C3 H3 109.6 ?
O8 C4 C3 108.4(3) ?
O8 C4 C5 110.3(3) ?
C3 C4 C5 108.4(3) ?
O8 C4 H4 109.9 ?
C3 C4 H4 109.9 ?
C5 C4 H4 109.9 ?
O1 C5 C10 107.2(3) ?
O1 C5 C4 108.3(3) ?
C10 C5 C4 113.1(4) ?
O1 C5 H5 109.4 ?
C10 C5 H5 109.4 ?
C4 C5 H5 109.4 ?
O3 C6 O2 121.9(6) ?
O3 C6 C7 125.7(6) ?
O2 C6 C7 112.4(6) ?
C6 C7 H7A 109.5 ?
C6 C7 H7B 109.5 ?
H7A C7 H7B 109.5 ?
C6 C7 H7C 109.5 ?
H7A C7 H7C 109.5 ?
H7B C7 H7C 109.5 ?
O5 C8 O4 123.3(5) ?
O5 C8 C9 124.9(6) ?
O4 C8 C9 111.8(5) ?
C8 C9 H9A 109.5 ?
C8 C9 H9B 109.5 ?
H9A C9 H9B 109.5 ?
C8 C9 H9C 109.5 ?
H9A C9 H9C 109.5 ?
H9B C9 H9C 109.5 ?
O6 C10 C5 109.3(4) ?
O6 C10 H10A 109.8 ?
C5 C10 H10A 109.8 ?
O6 C10 H10B 109.8 ?
C5 C10 H10B 109.8 ?
H10A C10 H10B 108.3 ?
O7 C11 O6 122.0(6) ?
O7 C11 C12 126.3(6) ?
O6 C11 C12 111.6(6) ?
C11 C12 H12A 109.5 ?
C11 C12 H12B 109.5 ?
H12A C12 H12B 109.5 ?
C11 C12 H12C 109.5 ?
H12A C12 H12C 109.5 ?
H12B C12 H12C 109.5 ?
O9 C13 O8 122.3(4) ?
O9 C13 C14 125.9(4) ?
O8 C13 C14 111.8(5) ?
C13 C14 H14A 109.5 ?
C13 C14 H14B 109.5 ?
H14A C14 H14B 109.5 ?
C13 C14 H14C 109.5 ?
H14A C14 H14C 109.5 ?
H14B C14 H14C 109.5 ?
C21 S2 S1 104.10(15) ?
C21 O21 C25 111.7(3) ?
C26 O22 C23 120.0(4) ?
C28 O24 C22 118.2(4) ?
C211 O26 C210 118.4(4) ?
C213 O28 C24 118.9(5) ?
O21 C21 C22 108.8(3) ?
O21 C21 S2 108.9(2) ?
C22 C21 S2 108.6(3) ?
O21 C21 H21 110.2 ?
C22 C21 H21 110.2 ?
S2 C21 H21 110.2 ?
O24 C22 C21 108.6(3) ?
O24 C22 C23 108.9(3) ?
C21 C22 C23 110.7(4) ?
O24 C22 H22 109.5 ?
C21 C22 H22 109.5 ?
C23 C22 H22 109.5 ?
O22 C23 C22 105.8(3) ?
O22 C23 C24 110.7(4) ?
C22 C23 C24 111.6(3) ?
O22 C23 H23 109.6 ?
C22 C23 H23 109.6 ?
C24 C23 H23 109.6 ?
O28 C24 C25 107.8(3) ?
O28 C24 C23 108.8(3) ?
C25 C24 C23 112.4(3) ?
O28 C24 H24 109.3 ?
C25 C24 H24 109.3 ?
C23 C24 H24 109.3 ?
O21 C25 C210 106.7(3) ?
O21 C25 C24 108.2(3) ?
C210 C25 C24 111.5(4) ?
O21 C25 H25 110.1 ?
C210 C25 H25 110.1 ?
C24 C25 H25 110.1 ?
O23 C26 O22 123.2(5) ?
O23 C26 C27 125.0(4) ?
O22 C26 C27 111.8(4) ?
C26 C27 H27A 109.5 ?
C26 C27 H27B 109.5 ?
H27A C27 H27B 109.5 ?
C26 C27 H27C 109.5 ?
H27A C27 H27C 109.5 ?
H27B C27 H27C 109.5 ?
O25 C28 O24 123.3(5) ?
O25 C28 C29 126.1(6) ?
O24 C28 C29 110.6(5) ?
C28 C29 H29A 109.5 ?
C28 C29 H29B 109.5 ?
H29A C29 H29B 109.5 ?
C28 C29 H29C 109.5 ?
H29A C29 H29C 109.5 ?
H29B C29 H29C 109.5 ?
O26 C210 C25 111.0(4) ?
O26 C210 H21A 109.4 ?
C25 C210 H21A 109.4 ?
O26 C210 H21B 109.4 ?
C25 C210 H21B 109.4 ?
H21A C210 H21B 108 ?
O27 C211 O26 122.4(6) ?
O27 C211 C212 126.2(6) ?
O26 C211 C212 111.2(5) ?
C211 C212 H21C 109.5 ?
C211 C212 H21D 109.5 ?
H21C C212 H21D 109.5 ?
C211 C212 H21E 109.5 ?
H21C C212 H21E 109.5 ?
H21D C212 H21E 109.5 ?
O29B C213 O29A 43.8(10) ?
O29B C213 O28 121.9(11) ?
O29A C213 O28 118.7(18) ?
O29B C213 C214 123.7(11) ?
O29A C213 C214 125.3(12) ?
O28 C213 C214 109.4(8) ?
C213 C214 H21F 109.5 ?
C213 C214 H21G 109.5 ?
H21F C214 H21G 109.5 ?
C213 C214 H21H 109.5 ?
H21F C214 H21H 109.5 ?
H21G C214 H21H 109.5 ?
C32 O31 C33 108.0(14) ?
C32 C31 C34 109.3(9) ?
C32 C31 H31A 109.8 ?
C34 C31 H31A 109.8 ?
C32 C31 H31B 109.8 ?
C34 C31 H31B 109.8 ?
H31A C31 H31B 108.3 ?
O31 C32 C31 107.2(12) ?
O31 C32 H32A 110.3 ?
C31 C32 H32A 110.3 ?
O31 C32 H32B 110.3 ?
C31 C32 H32B 110.3 ?
H32A C32 H32B 108.5 ?
C34 C33 O31 112.7(12) ?
C34 C33 H33A 109.1 ?
O31 C33 H33A 109 ?
C34 C33 H33B 109.1 ?
O31 C33 H33B 109 ?
H33A C33 H33B 107.8 ?
C33 C34 C31 102.6(10) ?
C33 C34 H34A 111.2 ?
C31 C34 H34A 111.3 ?
C33 C34 H34B 111.2 ?
C31 C34 H34B 111.3 ?
H34A C34 H34B 109.2 ?

loop_
_geom_bond_atom_site_label_1
_geom_bond_atom_site_label_2
_geom_bond_distance
_geom_bond_publ_flag
S1 C1 1.810(4) y
S1 S2 2.0313(16) y
O1 C5 1.425(5) ?
O1 C1 1.432(4) ?
O2 C6 1.338(7) ?
O2 C3 1.445(5) ?
O3 C6 1.178(7) ?
O4 C8 1.337(6) ?
O4 C2 1.410(5) ?
O5 C8 1.187(6) ?
O6 C11 1.335(6) ?
O6 C10 1.440(6) ?
O7 C11 1.207(7) ?
O8 C13 1.361(5) ?
O8 C4 1.428(5) ?
O9 C13 1.191(6) ?
C1 C2 1.510(6) ?
C1 H1 0.98 ?
C2 C3 1.511(6) ?
C2 H2 0.98 ?
C3 C4 1.517(6) ?
C3 H3 0.98 ?
C4 C5 1.520(6) ?
C4 H4 0.98 ?
C5 C10 1.495(6) ?
C5 H5 0.98 ?
C6 C7 1.463(8) ?
C7 H7A 0.96 ?
C7 H7B 0.96 ?
C7 H7C 0.96 ?
C8 C9 1.484(8) ?
C9 H9A 0.96 ?
C9 H9B 0.96 ?
C9 H9C 0.96 ?
C10 H10A 0.97 ?
C10 H10B 0.97 ?
C11 C12 1.486(9) ?
C12 H12A 0.96 ?
C12 H12B 0.96 ?
C12 H12C 0.96 ?
C13 C14 1.475(7) ?
C14 H14A 0.96 ?
C14 H14B 0.96 ?
C14 H14C 0.96 ?
S2 C21 1.823(4) y
O21 C21 1.424(4) ?
O21 C25 1.434(4) ?
O22 C26 1.337(5) ?
O22 C23 1.437(5) ?
O23 C26 1.196(6) ?
O24 C28 1.326(6) ?
O24 C22 1.429(5) ?
O25 C28 1.182(7) ?
O26 C211 1.339(6) ?
O26 C210 1.427(5) ?
O27 C211 1.183(6) ?
O28 C213 1.349(8) ?
O28 C24 1.427(5) ?
O29A C213 1.27(3) ?
O29B C213 1.156(17) ?
C21 C22 1.509(6) ?
C21 H21 0.98 ?
C22 C23 1.509(6) ?
C22 H22 0.98 ?
C23 C24 1.510(6) ?
C23 H23 0.98 ?
C24 C25 1.503(6) ?
C24 H24 0.98 ?
C25 C210 1.497(6) ?
C25 H25 0.98 ?
C26 C27 1.466(7) ?
C27 H27A 0.96 ?
C27 H27B 0.96 ?
C27 H27C 0.96 ?
C28 C29 1.481(7) ?
C29 H29A 0.96 ?
C29 H29B 0.96 ?
C29 H29C 0.96 ?
C210 H21A 0.97 ?
C210 H21B 0.97 ?
C211 C212 1.450(9) ?
C212 H21C 0.96 ?
C212 H21D 0.96 ?
C212 H21E 0.96 ?
C213 C214 1.513(9) ?
C214 H21F 0.96 ?
C214 H21G 0.96 ?
C214 H21H 0.96 ?
O31 C32 1.578(16) ?
O31 C33 1.601(14) ?
C31 C32 1.640(17) ?
C31 C34 1.68(2) ?
C31 H31A 0.97 ?
C31 H31B 0.97 ?
C32 H32A 0.97 ?
C32 H32B 0.97 ?
C33 C34 1.601(15) ?
C33 H33A 0.97 ?
C33 H33B 0.97 ?
C34 H34A 0.97 ?
C34 H34B 0.97 ?

loop_
_geom_torsion_atom_site_label_1
_geom_torsion_atom_site_label_2
_geom_torsion_atom_site_label_3
_geom_torsion_atom_site_label_4
_geom_torsion
_geom_torsion_publ_flag
C5 O1 C1 C2 -64.8(4) ?
C5 O1 C1 S1 167.8(3) ?
S2 S1 C1 O1 74.3(3) ?
S2 S1 C1 C2 -48.2(3) ?
C8 O4 C2 C1 137.4(4) ?
C8 O4 C2 C3 -103.4(4) ?
O1 C1 C2 O4 178.3(3) ?
S1 C1 C2 O4 -59.9(4) ?
O1 C1 C2 C3 58.3(4) ?
S1 C1 C2 C3 -179.9(3) ?
C6 O2 C3 C2 -118.1(4) ?
C6 O2 C3 C4 121.5(4) ?
O4 C2 C3 O2 65.7(4) ?
C1 C2 C3 O2 -175.0(3) ?
O4 C2 C3 C4 -175.3(3) ?
C1 C2 C3 C4 -56.0(4) ?
C13 O8 C4 C3 142.4(4) ?
C13 O8 C4 C5 -99.0(4) ?
O2 C3 C4 O8 -64.5(4) ?
C2 C3 C4 O8 175.9(3) ?
O2 C3 C4 C5 175.6(3) ?
C2 C3 C4 C5 56.1(4) ?
C1 O1 C5 C10 -172.6(4) ?
C1 O1 C5 C4 65.0(4) ?
O8 C4 C5 O1 -177.4(3) ?
C3 C4 C5 O1 -58.8(4) ?
O8 C4 C5 C10 63.9(5) ?
C3 C4 C5 C10 -177.6(4) ?
C3 O2 C6 O3 -2.4(8) ?
C3 O2 C6 C7 176.9(4) ?
C2 O4 C8 O5 2.4(7) ?
C2 O4 C8 C9 -178.6(4) ?
C11 O6 C10 C5 -102.8(5) ?
O1 C5 C10 O6 60.9(5) ?
C4 C5 C10 O6 -179.8(4) ?
C10 O6 C11 O7 -3.9(7) ?
C10 O6 C11 C12 174.3(4) ?
C4 O8 C13 O9 -6.1(7) ?
C4 O8 C13 C14 172.9(4) ?
C1 S1 S2 C21 -80.25(19) y
C25 O21 C21 C22 -66.6(4) ?
C25 O21 C21 S2 175.1(3) ?
S1 S2 C21 O21 -85.4(3) ?
S1 S2 C21 C22 156.3(2) ?
C28 O24 C22 C21 116.5(4) ?
C28 O24 C22 C23 -122.8(4) ?
O21 C21 C22 O24 176.3(3) ?
S2 C21 C22 O24 -65.2(3) ?
O21 C21 C22 C23 56.8(4) ?
S2 C21 C22 C23 175.2(3) ?
C26 O22 C23 C22 -138.6(4) ?
C26 O22 C23 C24 100.4(4) ?
O24 C22 C23 O22 71.7(4) ?
C21 C22 C23 O22 -169.0(3) ?
O24 C22 C23 C24 -167.9(4) ?
C21 C22 C23 C24 -48.5(5) ?
C213 O28 C24 C25 -128.2(6) ?
C213 O28 C24 C23 109.8(6) ?
O22 C23 C24 O28 -75.1(4) ?
C22 C23 C24 O28 167.4(4) ?
O22 C23 C24 C25 165.7(3) ?
C22 C23 C24 C25 48.1(5) ?
C21 O21 C25 C210 -175.0(4) ?
C21 O21 C25 C24 64.9(4) ?
O28 C24 C25 O21 -174.4(3) ?
C23 C24 C25 O21 -54.6(4) ?
O28 C24 C25 C210 68.6(4) ?
C23 C24 C25 C210 -171.6(4) ?
C23 O22 C26 O23 -3.7(8) ?
C23 O22 C26 C27 177.8(4) ?
C22 O24 C28 O25 5.0(7) ?
C22 O24 C28 C29 -173.7(4) ?
C211 O26 C210 C25 93.8(5) ?
O21 C25 C210 O26 52.3(5) ?
C24 C25 C210 O26 170.2(4) ?
C210 O26 C211 O27 -1.1(8) ?
C210 O26 C211 C212 -177.6(5) ?
C24 O28 C213 O29B -20(3) ?
C24 O28 C213 O29A 31(3) ?
C24 O28 C213 C214 -176.2(6) ?
C33 O31 C32 C31 5.7(13) ?
C34 C31 C32 O31 -4.8(14) ?
C32 O31 C33 C34 -4.8(13) ?
O31 C33 C34 C31 1.7(12) ?
C32 C31 C34 C33 1.9(12) ?
